data_1560782
loop_
_publ_author_name
'Contejean, Zaria I.'
'LaDuca, Robert L.'

_publ_section_title
;
 Nitroaromatic-detecting zinc and cadmium coordination polymers with
 methyl-substituted aliphatic dicarboxylate and 4,4&#x2032;-dipyridylamine
 ligands and diverse topologies
;
_journal_name_full 'Journal of Solid State Chemistry'
_journal_page_first 44
_journal_page_last 53
_journal_paper_doi 10.1016/j.jssc.2018.06.034
_journal_volume 266
_journal_year 2018
_chemical_formula_moiety 'C17 H19 N3 O4 Zn'
_chemical_formula_sum 'C17 H19 N3 O4 Zn'
_chemical_formula_weight 394.72
_space_group_crystal_system orthorhombic
_space_group_IT_number 33
_space_group_name_Hall 'P 2c -2n'
_space_group_name_H-M_alt 'P n a 21'
_atom_sites_solution_hydrogens geom
_atom_sites_solution_primary dual
_cell_angle_alpha 90
_cell_angle_beta 90
_cell_angle_gamma 90
_cell_formula_units_Z 4
_cell_length_a 9.3600(8)
_cell_length_b 13.3450(11)
_cell_length_c 13.9766(12)
_cell_measurement_reflns_used 5531
_cell_measurement_temperature 173(2)
_cell_measurement_theta_max 25.24
_cell_measurement_theta_min 2.66
_cell_volume 1745.8(3)
_computing_cell_refinement 'APEX2 (BRUKER, V2012.10-0, 2012)'
_computing_data_collection 'COSMO (BRUKER, V1.61, 2009)'
_computing_data_reduction 'SAINT v8.34A (Bruker, 2013)'
_computing_molecular_graphics
;
O. V. Dolomanov, L. J. Bourhis, R. J. Gildea, J. A. K. Howard and H. Puschmann,
OLEX2: a complete structure solution, refinement and analysis program.
J. Appl. Cryst. (2009). 42, 339-341.
;
_computing_publication_material
;
O. V. Dolomanov, L. J. Bourhis, R. J. Gildea, J. A. K. Howard and H. Puschmann,
OLEX2: a complete structure solution, refinement and analysis program.
J. Appl. Cryst. (2009). 42, 339-341.
;
_computing_structure_refinement 'SHELXL (Sheldrick, Acta Cryst. A64 2008, 112-122)'
_computing_structure_solution 'SHELXS (Sheldrick, Acta Cryst. A64 2008, 112-122)'
_diffrn_ambient_temperature 173.15
_diffrn_detector_area_resol_mean 8.4
_diffrn_measured_fraction_theta_full 1.000
_diffrn_measured_fraction_theta_max 1.000
_diffrn_measurement_device_type 'Bruker APEX-II CCD'
_diffrn_measurement_method \w
_diffrn_radiation_monochromator graphite
_diffrn_radiation_type MoK\a
_diffrn_radiation_wavelength 0.71073
_diffrn_reflns_av_R_equivalents 0.0449
_diffrn_reflns_av_unetI/netI 0.0466
_diffrn_reflns_Laue_measured_fraction_full 1.000
_diffrn_reflns_Laue_measured_fraction_max 1.000
_diffrn_reflns_limit_h_max 11
_diffrn_reflns_limit_h_min -11
_diffrn_reflns_limit_k_max 16
_diffrn_reflns_limit_k_min -16
_diffrn_reflns_limit_l_max 16
_diffrn_reflns_limit_l_min -16
_diffrn_reflns_number 13192
_diffrn_reflns_point_group_measured_fraction_full 1.000
_diffrn_reflns_point_group_measured_fraction_max 1.000
_diffrn_reflns_theta_full 25.242
_diffrn_reflns_theta_max 25.355
_diffrn_reflns_theta_min 2.110
_diffrn_source 'sealed tube'
_diffrn_standards_number 0
_exptl_absorpt_coefficient_mu 1.433
_exptl_absorpt_correction_T_max 0.7452
_exptl_absorpt_correction_T_min 0.6834
_exptl_absorpt_correction_type multi-scan
_exptl_absorpt_process_details
'SADABS-2014/5 (Bruker,2014/5) was used for absorption correction. wR2(int) was 0.0722 before and 0.0613 after correction. The Ratio of minimum to maximum transmission is 0.9171. The \l/2 correction factor is 0.00150.'
_exptl_crystal_colour colourless
_exptl_crystal_density_diffrn 1.502
_exptl_crystal_description chunk
_exptl_crystal_F_000 816
_exptl_crystal_size_max 0.315
_exptl_crystal_size_mid 0.26
_exptl_crystal_size_min 0.148
_refine_diff_density_max 0.641
_refine_diff_density_min -0.315
_refine_diff_density_rms 0.076
_refine_ls_abs_structure_details
;
 Flack x determined using 1153 quotients [(I+)-(I-)]/[(I+)+(I-)]
 (Parsons, Flack and Wagner, Acta Cryst. B69 (2013) 249-259).
;
_refine_ls_abs_structure_Flack 0.016(10)
_refine_ls_extinction_coef .
_refine_ls_extinction_method none
_refine_ls_goodness_of_fit_ref 1.048
_refine_ls_hydrogen_treatment constr
_refine_ls_matrix_type full
_refine_ls_number_parameters 227
_refine_ls_number_reflns 3195
_refine_ls_number_restraints 1
_refine_ls_restrained_S_all 1.048
_refine_ls_R_factor_all 0.0530
_refine_ls_R_factor_gt 0.0441
_refine_ls_shift/su_max 0.000
_refine_ls_shift/su_mean 0.000
_refine_ls_structure_factor_coef Fsqd
_refine_ls_weighting_details 'w=1/[\s^2^(Fo^2^)+(0.0704P)^2^+0.3884P] where P=(Fo^2^+2Fc^2^)/3'
_refine_ls_weighting_scheme calc
_refine_ls_wR_factor_gt 0.1128
_refine_ls_wR_factor_ref 0.1198
_reflns_Friedel_coverage 0.914
_reflns_Friedel_fraction_full 1.000
_reflns_Friedel_fraction_max 1.000
_reflns_number_gt 2752
_reflns_number_total 3195
_reflns_threshold_expression 'I > 2\s(I)'
_cod_data_source_file 0zn3methyladipicdpafinal.cif
_cod_data_source_block pna21mar20
_cod_depositor_comments
;
The following automatic conversions were performed:

data item '_exptl_absorpt_correction_type' value 'Multi-scan' was
changed to 'multi-scan' in accordance with the built-in table derived
from the CIF Core dictionary named 'cif_core.dic' version 2.4.5 last
updated on 2014-11-21.

Automatic conversion script
Id: cif_fix_values 8369 2020-08-20 11:38:08Z andrius 
;
_cod_database_code 1560782
_shelx_space_group_comment
;
The symmetry employed for this shelxl refinement is uniquely defined
by the following loop, which should always be used as a source of
symmetry information in preference to the above space-group names.
They are only intended as comments.
;
_shelx_estimated_absorpt_t_max 0.816
_shelx_estimated_absorpt_t_min 0.661
_olex2_refinement_description
;
1. Fixed Uiso
 At 1.2 times of:
  All C(H) groups, All C(H,H) groups, All N(H) groups
 At 1.5 times of:
  All C(H,H,H) groups
2.a Ternary CH refined with riding coordinates:
 C13(H13)
2.b Secondary CH2 refined with riding coordinates:
 C12(H12A,H12B), C14(H14A,H14B), C15(H15A,H15B)
2.c Aromatic/amide H refined with riding coordinates:
 N2(H2), C1(H1), C2(H2A), C4(H4), C5(H5), C6(H6), C7(H7), C9(H9), C10(H10)
2.d Idealised Me refined as rotating group:
 C17(H17A,H17B,H17C)
;
_olex2_diffrn_ambient_temperature_device 'Oxford Cryosystems'
_olex2_submission_special_instructions 'No special instructions were received'

loop_
_space_group_symop_operation_xyz
'x, y, z'
'-x, -y, z+1/2'
'x+1/2, -y+1/2, z'
'-x+1/2, y+1/2, z+1/2'

loop_
_atom_site_label
_atom_site_type_symbol
_atom_site_fract_x
_atom_site_fract_y
_atom_site_fract_z
_atom_site_U_iso_or_equiv
_atom_site_adp_type
_atom_site_occupancy
_atom_site_site_symmetry_order
_atom_site_calc_flag
_atom_site_refinement_flags_posn
_atom_site_refinement_flags_adp
_atom_site_refinement_flags_occupancy
_atom_site_disorder_assembly
_atom_site_disorder_group
Zn1 Zn 0.42080(7) 0.43827(5) 0.76578(7) 0.0352(2) Uani 1 1 d . . . . .
O1 O 0.3612(8) 0.3119(5) 0.7166(5) 0.077(2) Uani 1 1 d . . . . .
O2 O 0.5075(9) 0.3477(5) 0.5998(6) 0.092(3) Uani 1 1 d . . . . .
O3 O 0.2281(5) -0.0242(4) 0.3586(4) 0.0461(12) Uani 1 1 d . . . . .
O4 O 0.3574(7) 0.0235(4) 0.2333(5) 0.0551(15) Uani 1 1 d . . . . .
N1 N 0.4981(6) 0.5655(4) 0.7056(4) 0.0344(13) Uani 1 1 d . . . . .
N2 N 0.6474(6) 0.8336(4) 0.5884(4) 0.0386(14) Uani 1 1 d . . . . .
H2 H 0.6160 0.8868 0.6192 0.046 Uiso 1 1 calc R . . . .
N3 N 0.9211(5) 0.9036(4) 0.3620(4) 0.0350(13) Uani 1 1 d . . . . .
C1 C 0.6026(7) 0.5644(5) 0.6406(6) 0.0387(17) Uani 1 1 d . . . . .
H1 H 0.6419 0.5015 0.6226 0.046 Uiso 1 1 calc R . . . .
C2 C 0.6562(8) 0.6497(5) 0.5984(5) 0.0408(16) Uani 1 1 d . . . . .
H2A H 0.7302 0.6454 0.5520 0.049 Uiso 1 1 calc R . . . .
C3 C 0.6009(7) 0.7418(5) 0.6245(5) 0.0346(15) Uani 1 1 d . . . . .
C4 C 0.4948(7) 0.7438(5) 0.6923(5) 0.0382(15) Uani 1 1 d . . . . .
H4 H 0.4543 0.8059 0.7113 0.046 Uiso 1 1 calc R . . . .
C5 C 0.4471(7) 0.6562(5) 0.7326(5) 0.0390(17) Uani 1 1 d . . . . .
H5 H 0.3759 0.6592 0.7810 0.047 Uiso 1 1 calc R . . . .
C6 C 0.8997(7) 0.9650(5) 0.4375(5) 0.0400(17) Uani 1 1 d . . . . .
H6 H 0.9512 1.0263 0.4397 0.048 Uiso 1 1 calc R . . . .
C7 C 0.8085(7) 0.9437(5) 0.5105(5) 0.0349(15) Uani 1 1 d . . . . .
H7 H 0.7949 0.9905 0.5609 0.042 Uiso 1 1 calc R . . . .
C8 C 0.7356(6) 0.8534(5) 0.5112(5) 0.0338(15) Uani 1 1 d . . . . .
C9 C 0.7531(8) 0.7909(5) 0.4321(5) 0.0435(17) Uani 1 1 d . . . . .
H9 H 0.7005 0.7302 0.4276 0.052 Uiso 1 1 calc R . . . .
C10 C 0.8467(8) 0.8177(5) 0.3607(5) 0.0412(16) Uani 1 1 d . . . . .
H10 H 0.8594 0.7733 0.3082 0.049 Uiso 1 1 calc R . . . .
C11 C 0.4267(9) 0.2882(7) 0.6420(8) 0.063(2) Uani 1 1 d . . . . .
C12 C 0.4120(12) 0.1781(8) 0.6089(9) 0.080(3) Uani 1 1 d . . . . .
H12A H 0.4799 0.1368 0.6463 0.095 Uiso 1 1 calc R . . . .
H12B H 0.3144 0.1547 0.6248 0.095 Uiso 1 1 calc R . . . .
C13 C 0.4384(10) 0.1584(8) 0.5028(8) 0.068(3) Uani 1 1 d . . . . .
H13 H 0.5351 0.1853 0.4863 0.081 Uiso 1 1 calc R . . . .
C14 C 0.4406(12) 0.0486(8) 0.4873(9) 0.076(3) Uani 1 1 d . . . . .
H14A H 0.5144 0.0189 0.5294 0.091 Uiso 1 1 calc R . . . .
H14B H 0.3471 0.0207 0.5069 0.091 Uiso 1 1 calc R . . . .
C15 C 0.4698(10) 0.0175(9) 0.3877(7) 0.071(3) Uani 1 1 d . . . . .
H15A H 0.5195 -0.0479 0.3897 0.085 Uiso 1 1 calc R . . . .
H15B H 0.5370 0.0665 0.3595 0.085 Uiso 1 1 calc R . . . .
C16 C 0.3438(8) 0.0076(5) 0.3208(6) 0.0442(19) Uani 1 1 d . . . . .
C17 C 0.3303(13) 0.2111(8) 0.4414(8) 0.081(3) Uani 1 1 d . . . . .
H17A H 0.2343 0.1873 0.4576 0.121 Uiso 1 1 calc GR . . . .
H17B H 0.3501 0.1970 0.3739 0.121 Uiso 1 1 calc GR . . . .
H17C H 0.3361 0.2835 0.4526 0.121 Uiso 1 1 calc GR . . . .

loop_
_atom_site_aniso_label
_atom_site_aniso_U_11
_atom_site_aniso_U_22
_atom_site_aniso_U_33
_atom_site_aniso_U_23
_atom_site_aniso_U_13
_atom_site_aniso_U_12
Zn1 0.0395(4) 0.0341(4) 0.0319(4) 0.0054(4) 0.0005(5) -0.0015(3)
O1 0.101(5) 0.063(4) 0.066(4) -0.025(3) 0.017(4) -0.026(4)
O2 0.107(6) 0.056(4) 0.113(6) -0.026(4) 0.042(5) -0.025(4)
O3 0.041(3) 0.058(3) 0.039(3) 0.005(2) -0.005(2) -0.009(2)
O4 0.058(4) 0.052(3) 0.055(4) 0.017(3) -0.001(3) 0.005(3)
N1 0.036(3) 0.031(3) 0.037(3) 0.003(2) 0.002(3) -0.003(2)
N2 0.039(3) 0.038(3) 0.040(3) -0.001(3) 0.005(3) -0.003(3)
N3 0.041(3) 0.031(3) 0.033(3) 0.005(3) -0.003(3) -0.005(2)
C1 0.040(4) 0.033(4) 0.043(4) 0.002(3) 0.007(3) 0.005(3)
C2 0.041(4) 0.043(4) 0.038(4) 0.004(3) 0.009(3) 0.004(3)
C3 0.037(4) 0.040(4) 0.027(3) 0.001(3) -0.002(3) -0.010(3)
C4 0.041(4) 0.032(3) 0.042(4) -0.003(3) 0.000(3) -0.001(3)
C5 0.035(3) 0.038(4) 0.044(4) 0.004(3) -0.004(3) -0.007(3)
C6 0.047(4) 0.036(3) 0.037(4) 0.003(3) -0.002(3) -0.008(3)
C7 0.040(4) 0.030(3) 0.034(4) 0.004(3) -0.004(3) -0.001(3)
C8 0.032(3) 0.035(4) 0.034(4) 0.003(3) -0.004(3) 0.001(3)
C9 0.056(4) 0.036(4) 0.039(4) -0.002(3) 0.000(4) -0.012(3)
C10 0.048(4) 0.039(4) 0.036(4) -0.003(3) -0.003(3) -0.004(3)
C11 0.054(5) 0.051(5) 0.085(7) -0.024(5) 0.004(5) -0.009(4)
C12 0.079(7) 0.058(6) 0.101(9) -0.006(6) 0.003(6) -0.015(5)
C13 0.067(6) 0.065(6) 0.071(7) 0.000(5) 0.014(5) 0.008(4)
C14 0.084(7) 0.078(7) 0.065(6) -0.003(5) -0.022(5) -0.016(5)
C15 0.054(5) 0.095(7) 0.064(6) 0.011(5) -0.010(5) -0.017(5)
C16 0.046(5) 0.033(4) 0.053(5) 0.002(3) -0.007(4) 0.007(3)
C17 0.102(8) 0.067(6) 0.072(7) -0.001(6) -0.006(6) 0.006(6)

loop_
_atom_type_symbol
_atom_type_description
_atom_type_scat_dispersion_real
_atom_type_scat_dispersion_imag
_atom_type_scat_source
C C 0.0033 0.0016 'International Tables Vol C Tables 4.2.6.8 and 6.1.1.4'
H H 0.0000 0.0000 'International Tables Vol C Tables 4.2.6.8 and 6.1.1.4'
N N 0.0061 0.0033 'International Tables Vol C Tables 4.2.6.8 and 6.1.1.4'
O O 0.0106 0.0060 'International Tables Vol C Tables 4.2.6.8 and 6.1.1.4'
Zn Zn 0.2839 1.4301 'International Tables Vol C Tables 4.2.6.8 and 6.1.1.4'

loop_
_geom_angle_atom_site_label_1
_geom_angle_atom_site_label_2
_geom_angle_atom_site_label_3
_geom_angle
_geom_angle_site_symmetry_1
_geom_angle_site_symmetry_3
O1 Zn1 O3 104.8(3) . 4
O1 Zn1 N1 134.1(3) . .
O1 Zn1 N3 104.4(3) . 4_645
O3 Zn1 N1 108.2(2) 4 .
O3 Zn1 N3 97.8(2) 4 4_645
N1 Zn1 N3 101.7(2) . 4_645
C11 O1 Zn1 112.4(6) . .
C16 O3 Zn1 114.3(5) . 4_544
C1 N1 Zn1 122.2(4) . .
C1 N1 C5 117.3(6) . .
C5 N1 Zn1 120.4(5) . .
C3 N2 H2 115.3 . .
C8 N2 H2 115.3 . .
C8 N2 C3 129.5(6) . .
C6 N3 Zn1 118.8(5) . 4_654
C10 N3 Zn1 123.9(5) . 4_654
C10 N3 C6 116.9(6) . .
N1 C1 H1 118.4 . .
N1 C1 C2 123.3(6) . .
C2 C1 H1 118.4 . .
C1 C2 H2A 120.5 . .
C1 C2 C3 119.0(6) . .
C3 C2 H2A 120.5 . .
C2 C3 N2 124.6(6) . .
C4 C3 N2 117.3(6) . .
C4 C3 C2 118.0(6) . .
C3 C4 H4 119.9 . .
C3 C4 C5 120.2(6) . .
C5 C4 H4 119.9 . .
N1 C5 C4 122.1(7) . .
N1 C5 H5 119.0 . .
C4 C5 H5 119.0 . .
N3 C6 H6 118.2 . .
N3 C6 C7 123.5(7) . .
C7 C6 H6 118.2 . .
C6 C7 H7 120.1 . .
C6 C7 C8 119.8(7) . .
C8 C7 H7 120.1 . .
N2 C8 C7 117.7(6) . .
N2 C8 C9 125.0(6) . .
C7 C8 C9 117.2(6) . .
C8 C9 H9 120.2 . .
C10 C9 C8 119.6(6) . .
C10 C9 H9 120.2 . .
N3 C10 C9 122.9(7) . .
N3 C10 H10 118.6 . .
C9 C10 H10 118.6 . .
O1 C11 C12 116.5(9) . .
O2 C11 O1 122.1(8) . .
O2 C11 C12 121.2(9) . .
C11 C12 H12A 108.3 . .
C11 C12 H12B 108.3 . .
H12A C12 H12B 107.4 . .
C13 C12 C11 116.1(10) . .
C13 C12 H12A 108.3 . .
C13 C12 H12B 108.3 . .
C12 C13 H13 108.0 . .
C14 C13 C12 108.4(9) . .
C14 C13 H13 108.0 . .
C14 C13 C17 112.9(9) . .
C17 C13 C12 111.4(9) . .
C17 C13 H13 108.0 . .
C13 C14 H14A 108.6 . .
C13 C14 H14B 108.6 . .
H14A C14 H14B 107.6 . .
C15 C14 C13 114.7(10) . .
C15 C14 H14A 108.6 . .
C15 C14 H14B 108.6 . .
C14 C15 H15A 107.9 . .
C14 C15 H15B 107.9 . .
C14 C15 C16 117.6(9) . .
H15A C15 H15B 107.2 . .
C16 C15 H15A 107.9 . .
C16 C15 H15B 107.9 . .
O3 C16 C15 115.8(8) . .
O4 C16 O3 123.3(8) . .
O4 C16 C15 120.8(8) . .
C13 C17 H17A 109.5 . .
C13 C17 H17B 109.5 . .
C13 C17 H17C 109.5 . .
H17A C17 H17B 109.5 . .
H17A C17 H17C 109.5 . .
H17B C17 H17C 109.5 . .

loop_
_geom_bond_atom_site_label_1
_geom_bond_atom_site_label_2
_geom_bond_distance
_geom_bond_site_symmetry_2
Zn1 O1 1.904(6) .
Zn1 O3 1.969(5) 4
Zn1 N1 2.029(5) .
Zn1 N3 2.052(5) 4_645
O1 C11 1.251(12) .
O2 C11 1.245(12) .
O3 Zn1 1.969(5) 4_544
O3 C16 1.277(9) .
O4 C16 1.248(10) .
N1 C1 1.334(9) .
N1 C5 1.354(9) .
N2 H2 0.8800 .
N2 C3 1.395(9) .
N2 C8 1.384(9) .
N3 Zn1 2.052(5) 4_654
N3 C6 1.350(10) .
N3 C10 1.342(9) .
C1 H1 0.9500 .
C1 C2 1.378(10) .
C2 H2A 0.9500 .
C2 C3 1.383(10) .
C3 C4 1.372(10) .
C4 H4 0.9500 .
C4 C5 1.373(10) .
C5 H5 0.9500 .
C6 H6 0.9500 .
C6 C7 1.361(10) .
C7 H7 0.9500 .
C7 C8 1.384(9) .
C8 C9 1.394(10) .
C9 H9 0.9500 .
C9 C10 1.376(10) .
C10 H10 0.9500 .
C11 C12 1.547(13) .
C12 H12A 0.9900 .
C12 H12B 0.9900 .
C12 C13 1.526(16) .
C13 H13 1.0000 .
C13 C14 1.482(14) .
C13 C17 1.502(14) .
C14 H14A 0.9900 .
C14 H14B 0.9900 .
C14 C15 1.477(17) .
C15 H15A 0.9900 .
C15 H15B 0.9900 .
C15 C16 1.511(12) .
C17 H17A 0.9800 .
C17 H17B 0.9800 .
C17 H17C 0.9800 .

loop_
_geom_hbond_atom_site_label_D
_geom_hbond_atom_site_label_H
_geom_hbond_atom_site_label_A
_geom_hbond_distance_DH
_geom_hbond_distance_HA
_geom_hbond_distance_DA
_geom_hbond_angle_DHA
_geom_hbond_site_symmetry_A
N2 H2 O4 0.88 2.01 2.782(8) 145.7 2_665

loop_
_geom_torsion_atom_site_label_1
_geom_torsion_atom_site_label_2
_geom_torsion_atom_site_label_3
_geom_torsion_atom_site_label_4
_geom_torsion
_geom_torsion_site_symmetry_1
_geom_torsion_site_symmetry_2
_geom_torsion_site_symmetry_3
_geom_torsion_site_symmetry_4
Zn1 O1 C11 O2 -8.5(13) . . . .
Zn1 O1 C11 C12 166.7(7) . . . .
Zn1 O3 C16 O4 6.9(10) 4_544 . . .
Zn1 O3 C16 C15 -168.3(6) 4_544 . . .
Zn1 N1 C1 C2 179.6(6) . . . .
Zn1 N1 C5 C4 -178.8(5) . . . .
Zn1 N3 C6 C7 -172.9(5) 4_654 . . .
Zn1 N3 C10 C9 172.2(5) 4_654 . . .
O1 C11 C12 C13 156.6(9) . . . .
O2 C11 C12 C13 -28.3(15) . . . .
N1 C1 C2 C3 0.5(11) . . . .
N2 C3 C4 C5 -178.2(6) . . . .
N2 C8 C9 C10 -178.5(6) . . . .
N3 C6 C7 C8 2.2(11) . . . .
C1 N1 C5 C4 3.0(10) . . . .
C1 C2 C3 N2 178.9(7) . . . .
C1 C2 C3 C4 0.4(10) . . . .
C2 C3 C4 C5 0.4(10) . . . .
C3 N2 C8 C7 -156.1(7) . . . .
C3 N2 C8 C9 26.3(11) . . . .
C3 C4 C5 N1 -2.2(11) . . . .
C5 N1 C1 C2 -2.2(11) . . . .
C6 N3 C10 C9 -0.4(10) . . . .
C6 C7 C8 N2 178.1(6) . . . .
C6 C7 C8 C9 -4.2(10) . . . .
C7 C8 C9 C10 4.0(10) . . . .
C8 N2 C3 C2 12.0(11) . . . .
C8 N2 C3 C4 -169.5(6) . . . .
C8 C9 C10 N3 -1.7(11) . . . .
C10 N3 C6 C7 0.1(10) . . . .
C11 C12 C13 C14 171.9(8) . . . .
C11 C12 C13 C17 -63.3(12) . . . .
C12 C13 C14 C15 -178.2(9) . . . .
C13 C14 C15 C16 -88.1(12) . . . .
C14 C15 C16 O3 -35.0(13) . . . .
C14 C15 C16 O4 149.7(9) . . . .
C17 C13 C14 C15 57.9(12) . . . .
